data_2243014
loop_
_publ_author_name
'Filali, Mouad'
'Elmsellem, Hicham'
'H\"okelek, Tuncer'
'El-Ghayoury, Abdelkrim'
'Stetsiuk, Oleh'
'El Hadrami, El Mestafa'
'Ben-Tama, Abdessalam'

_publ_section_title
;
 Crystal structure, Hirshfeld surface analysis and corrosion inhibition
 study of
 3,6-bis(pyridin-2-yl)-4-{[(3a<i>S</i>,5<i>S</i>,5a<i>R</i>,8a<i>R</i>,8b<i>S</i>)-2,2,7,7-tetramethyltetrahydro-5<i>H</i>-bis[1,3]dioxolo[4,5-<i>b</i>:4',5'-<i>d</i>]pyran-5-yl)methoxy]methyl}pyridazine
 monohydrate
;
_journal_coeditor_code LH5910
_journal_issue 8
_journal_name_full 'Acta Crystallographica Section E'
_journal_page_first 1169
_journal_page_last 1174
_journal_paper_doi 10.1107/S2056989019009848
_journal_volume 75
_journal_year 2019
_chemical_absolute_configuration ad
_chemical_formula_iupac 'C27 H30 N4 O6, H2 O'
_chemical_formula_moiety 'C27 H30 N4 O6, H2 O'
_chemical_formula_sum 'C27 H32 N4 O7'
_chemical_formula_weight 524.56
_chemical_name_systematic
'3,6-Bis(pyridin-2-yl)-4-{[(3a<i>S</i>,5<i>S</i>,5a<i>R</i>,8a<i>R</i>,8b<i>S</i>)-2,2,7,7-tetramethyltetrahydro-5<i>H</i>-bis[1,3]dioxolo[4,5-<i>b</i>:4',5'-<i>d</i>]pyran-5-yl)methoxy]methyl}pyridazine monohydrate'
_space_group_crystal_system orthorhombic
_space_group_IT_number 19
_space_group_name_Hall 'P 2ac 2ab'
_space_group_name_H-M_alt 'P 21 21 21'
_symmetry_space_group_name_Hall 'P 2ac 2ab'
_symmetry_space_group_name_H-M 'P 21 21 21'
_atom_sites_solution_hydrogens mixed
_audit_creation_method SHELXL-2018/3
_cell_angle_alpha 90
_cell_angle_beta 90
_cell_angle_gamma 90
_cell_formula_units_Z 4
_cell_length_a 8.8417(3)
_cell_length_b 11.3252(3)
_cell_length_c 25.7003(8)
_cell_measurement_reflns_used 2843
_cell_measurement_temperature 150.0(10)
_cell_measurement_theta_max 72.29
_cell_measurement_theta_min 3.33
_cell_volume 2573.47(14)
_computing_cell_refinement
;
CrysAlis PRO (Rigaku OD, 2015)
;
_computing_data_collection
;
CrysAlis PRO (Rigaku OD, 2015)
;
_computing_data_reduction
;
CrysAlis PRO (Rigaku OD, 2015)
;
_computing_molecular_graphics
;
<i>ORTEP-3</i> for Windows (Farrugia, 2012) and PLATON (Spek,
2015)
;
_computing_publication_material
;
WinGX (Farrugia, 2012) and PLATON (Spek, 2015)
;
_computing_structure_refinement
;
SHELXL2018 (Sheldrick, 2015)
;
_computing_structure_solution
;
<i>SHELXS97</i> (Sheldrick, 2008)
;
_diffrn_ambient_temperature 150.0(10)
_diffrn_detector_area_resol_mean 5.1990
_diffrn_measured_fraction_theta_full 0.997
_diffrn_measured_fraction_theta_max 0.978
_diffrn_measurement_device_type 'Rigaku Oxford Diffraction SuperNova, single source at offset, AtlasS2'
_diffrn_measurement_method '\w scans'
_diffrn_radiation_type CuK\a
_diffrn_radiation_wavelength 1.54184
_diffrn_reflns_av_R_equivalents 0.0372
_diffrn_reflns_av_unetI/netI 0.0525
_diffrn_reflns_limit_h_max 10
_diffrn_reflns_limit_h_min -9
_diffrn_reflns_limit_k_max 5
_diffrn_reflns_limit_k_min -13
_diffrn_reflns_limit_l_max 29
_diffrn_reflns_limit_l_min -31
_diffrn_reflns_number 6128
_diffrn_reflns_theta_full 67.684
_diffrn_reflns_theta_max 72.419
_diffrn_reflns_theta_min 3.439
_diffrn_source 'SuperNova(Cu) micro-focus sealed X-ray Source'
_exptl_absorpt_coefficient_mu 0.819
_exptl_absorpt_correction_T_max 1.0000
_exptl_absorpt_correction_T_min 0.6558
_exptl_absorpt_correction_type multi-scan
_exptl_absorpt_process_details
;
(CrysAlis PRO (Rigaku OD, 2015)
;
_exptl_crystal_colour colourless
_exptl_crystal_density_diffrn 1.354
_exptl_crystal_description plate
_exptl_crystal_F_000 1112
_exptl_crystal_size_max 0.47
_exptl_crystal_size_mid 0.15
_exptl_crystal_size_min 0.10
_refine_diff_density_max 0.265
_refine_diff_density_min -0.361
_refine_ls_abs_structure_details
;
Flack <i>x</i> determined using 1226 quotients
[(<i>I</i>^+^)-(<i>I</i>^-^)]/[(<i>I</i>^+^)+(<i>I</i>^-^)]
(Parsons et al., 2013)
;
_refine_ls_abs_structure_Flack -0.01(16)
_refine_ls_extinction_method none
_refine_ls_goodness_of_fit_ref 1.103
_refine_ls_hydrogen_treatment mixed
_refine_ls_matrix_type full
_refine_ls_number_parameters 353
_refine_ls_number_reflns 4277
_refine_ls_number_restraints 2
_refine_ls_restrained_S_all 1.104
_refine_ls_R_factor_all 0.0527
_refine_ls_R_factor_gt 0.0475
_refine_ls_shift/su_max 0.000
_refine_ls_shift/su_mean 0.000
_refine_ls_structure_factor_coef Fsqd
_refine_ls_weighting_details 'w=1/[\s^2^(Fo^2^)+(0.0538P)^2^+0.4885P] where P=(Fo^2^+2Fc^2^)/3'
_refine_ls_weighting_scheme calc
_refine_ls_wR_factor_gt 0.1144
_refine_ls_wR_factor_ref 0.1207
_reflns_number_gt 3853
_reflns_number_total 4277
_reflns_threshold_expression 'I > 2\s(I)'
_cod_data_source_file lh5910sup1.cif
_cod_data_source_block I
_cod_database_code 2243014
_shelx_space_group_comment
;
The symmetry employed for this shelxl refinement is uniquely defined
by the following loop, which should always be used as a source of
symmetry information in preference to the above space-group names.
They are only intended as comments.
;

loop_
_space_group_symop_operation_xyz
'x, y, z'
'-x+1/2, -y, z+1/2'
'x+1/2, -y+1/2, -z'
'-x, y+1/2, -z+1/2'

loop_
_atom_site_type_symbol
_atom_site_label
_atom_site_fract_x
_atom_site_fract_y
_atom_site_fract_z
_atom_site_U_iso_or_equiv
_atom_site_adp_type
_atom_site_calc_flag
_atom_site_occupancy
O O1 0.3541(3) 0.1622(2) 0.41689(9) 0.0282(5) Uani d 1
O O2 0.3948(3) 0.34989(19) 0.45130(10) 0.0314(5) Uani d 1
O O3 0.6462(3) 0.30998(18) 0.44345(9) 0.0275(5) Uani d 1
O O4 0.5889(3) 0.00085(19) 0.47272(8) 0.0298(5) Uani d 1
O O5 0.5504(4) -0.04337(19) 0.38768(10) 0.0397(7) Uani d 1
O O6 0.2874(3) 0.20336(19) 0.30710(9) 0.0341(6) Uani d 1
N N1 0.0414(3) 0.4001(2) 0.16743(11) 0.0279(6) Uani d 1
N N2 0.0957(3) 0.5016(2) 0.18697(10) 0.0280(6) Uani d 1
N N3 0.3589(4) 0.6013(3) 0.28330(11) 0.0324(6) Uani d 1
N N4 0.0746(4) 0.0864(2) 0.17094(12) 0.0358(7) Uani d 1
C C1 0.4587(4) 0.1547(3) 0.37413(12) 0.0258(7) Uani d 1
H H1 0.495093 0.234348 0.366098 0.031 Uiso calc 1
C C2 0.4106(4) 0.2260(3) 0.45945(13) 0.0277(7) Uani d 1
H H2 0.355033 0.203400 0.490891 0.033 Uiso calc 1
C C3 0.5408(4) 0.4049(3) 0.44788(14) 0.0310(7) Uani d 1
C C4 0.5790(4) 0.2100(3) 0.46886(12) 0.0246(6) Uani d 1
H H4 0.600843 0.212023 0.506234 0.030 Uiso calc 1
C C5 0.6463(4) 0.0999(3) 0.44448(12) 0.0254(6) Uani d 1
H H5 0.756973 0.102135 0.446060 0.031 Uiso calc 1
C C6 0.5926(4) 0.0790(3) 0.38885(12) 0.0272(7) Uani d 1
H H6 0.676097 0.092996 0.364527 0.033 Uiso calc 1
C C7 0.5754(4) -0.0947(3) 0.43729(13) 0.0310(7) Uani d 1
C C8 0.4413(5) -0.1669(4) 0.4525(2) 0.0550(12) Uani d 1
H H8A 0.453499 -0.194150 0.487614 0.082 Uiso calc 1
H H8B 0.432577 -0.233440 0.429569 0.082 Uiso calc 1
H H8C 0.351559 -0.119463 0.450095 0.082 Uiso calc 1
C C9 0.7193(5) -0.1667(3) 0.43584(15) 0.0394(9) Uani d 1
H H9A 0.802843 -0.116353 0.427016 0.059 Uiso calc 1
H H9B 0.709878 -0.227881 0.410208 0.059 Uiso calc 1
H H9C 0.736583 -0.201467 0.469376 0.059 Uiso calc 1
C C10 0.5503(5) 0.4786(3) 0.39910(15) 0.0427(9) Uani d 1
H H10A 0.650263 0.510885 0.395892 0.064 Uiso calc 1
H H10B 0.478045 0.541722 0.400967 0.064 Uiso calc 1
H H10C 0.528653 0.430067 0.369395 0.064 Uiso calc 1
C C11 0.5698(5) 0.4759(3) 0.49680(16) 0.0442(9) Uani d 1
H H11A 0.569729 0.424125 0.526380 0.066 Uiso calc 1
H H11B 0.491803 0.534147 0.500856 0.066 Uiso calc 1
H H11C 0.666221 0.514400 0.494189 0.066 Uiso calc 1
C C12 0.3729(4) 0.1086(3) 0.32779(13) 0.0286(7) Uani d 1
H H12A 0.442659 0.078782 0.301797 0.034 Uiso calc 1
H H12B 0.306342 0.044768 0.338237 0.034 Uiso calc 1
C C13 0.2122(4) 0.1736(3) 0.26014(13) 0.0275(7) Uani d 1
H H13A 0.122273 0.127514 0.267550 0.033 Uiso calc 1
H H13B 0.278292 0.127130 0.238042 0.033 Uiso calc 1
C C14 0.1697(4) 0.2873(3) 0.23325(12) 0.0253(6) Uani d 1
C C15 0.0791(4) 0.2958(3) 0.18820(12) 0.0247(6) Uani d 1
C C16 0.1872(4) 0.4980(3) 0.22846(12) 0.0247(6) Uani d 1
C C17 0.2238(4) 0.3919(3) 0.25319(12) 0.0263(6) Uani d 1
H H17 0.284224 0.391984 0.282822 0.032 Uiso calc 1
C C18 0.2537(4) 0.6114(3) 0.24658(12) 0.0265(7) Uani d 1
C C19 0.2107(4) 0.7197(3) 0.22546(14) 0.0315(7) Uani d 1
H H19 0.135761 0.723846 0.200145 0.038 Uiso calc 1
C C20 0.2823(5) 0.8210(3) 0.24304(15) 0.0380(8) Uani d 1
H H20 0.256630 0.894499 0.229490 0.046 Uiso calc 1
C C21 0.3920(4) 0.8114(3) 0.28088(15) 0.0376(9) Uani d 1
H H21 0.441630 0.877961 0.293426 0.045 Uiso calc 1
C C22 0.4265(5) 0.7001(3) 0.29975(14) 0.0349(8) Uani d 1
H H22 0.500690 0.693707 0.325247 0.042 Uiso calc 1
C C23 0.0175(4) 0.1927(3) 0.15887(12) 0.0253(7) Uani d 1
C C24 -0.0897(4) 0.2085(3) 0.12003(13) 0.0325(7) Uani d 1
H H24 -0.126828 0.283313 0.112401 0.039 Uiso calc 1
C C25 -0.1402(5) 0.1107(3) 0.09294(14) 0.0378(8) Uani d 1
H H25 -0.211674 0.119110 0.066653 0.045 Uiso calc 1
C C26 -0.0836(5) 0.0004(3) 0.10520(14) 0.0375(8) Uani d 1
H H26 -0.116014 -0.066836 0.087656 0.045 Uiso calc 1
C C27 0.0224(5) -0.0065(3) 0.14423(15) 0.0414(9) Uani d 1
H H27 0.060342 -0.080694 0.152640 0.050 Uiso calc 1
O O7 0.0146(4) 0.1893(3) 0.38725(14) 0.0542(8) Uani d 1
H H7A -0.011(7) 0.141(5) 0.3642(19) 0.081 Uiso d 1
H H7B 0.111(3) 0.189(6) 0.386(2) 0.081 Uiso d 1

loop_
_atom_site_aniso_label
_atom_site_aniso_U_11
_atom_site_aniso_U_22
_atom_site_aniso_U_33
_atom_site_aniso_U_12
_atom_site_aniso_U_13
_atom_site_aniso_U_23
O1 0.0250(11) 0.0272(10) 0.0325(11) -0.0023(10) -0.0016(10) -0.0023(9)
O2 0.0294(12) 0.0210(10) 0.0438(13) 0.0057(9) -0.0026(11) -0.0024(9)
O3 0.0280(11) 0.0181(10) 0.0364(12) 0.0007(9) 0.0010(10) 0.0006(9)
O4 0.0419(14) 0.0190(9) 0.0286(11) -0.0011(10) -0.0005(11) 0.0020(8)
O5 0.0627(18) 0.0179(10) 0.0385(13) 0.0041(11) -0.0184(14) -0.0038(9)
O6 0.0499(15) 0.0190(9) 0.0333(12) 0.0033(11) -0.0182(12) -0.0023(9)
N1 0.0324(15) 0.0203(12) 0.0310(13) -0.0004(11) -0.0037(13) -0.0002(10)
N2 0.0339(16) 0.0192(11) 0.0310(13) 0.0005(11) 0.0006(13) -0.0010(10)
N3 0.0367(16) 0.0252(13) 0.0352(14) -0.0026(12) -0.0011(13) -0.0045(11)
N4 0.0485(18) 0.0212(12) 0.0377(15) 0.0021(13) -0.0154(15) -0.0018(11)
C1 0.0331(17) 0.0180(12) 0.0265(15) -0.0010(13) -0.0025(14) 0.0020(11)
C2 0.0333(17) 0.0201(13) 0.0298(15) 0.0016(13) 0.0036(15) -0.0006(12)
C3 0.0324(18) 0.0192(13) 0.0415(18) 0.0039(14) -0.0005(16) -0.0011(13)
C4 0.0299(16) 0.0179(12) 0.0260(14) -0.0003(13) -0.0018(14) -0.0005(11)
C5 0.0295(16) 0.0188(13) 0.0280(15) 0.0026(13) 0.0008(14) 0.0019(12)
C6 0.0333(18) 0.0209(13) 0.0274(15) 0.0010(13) -0.0001(14) -0.0005(12)
C7 0.0382(19) 0.0194(13) 0.0354(17) 0.0006(14) -0.0015(16) -0.0004(12)
C8 0.047(2) 0.0365(19) 0.081(3) -0.012(2) 0.017(2) -0.020(2)
C9 0.044(2) 0.0321(17) 0.042(2) 0.0111(17) -0.0034(18) 0.0023(15)
C10 0.051(2) 0.0257(16) 0.051(2) 0.0042(16) 0.002(2) 0.0079(15)
C11 0.051(2) 0.0317(17) 0.050(2) 0.0028(18) -0.007(2) -0.0124(16)
C12 0.0360(18) 0.0191(12) 0.0307(15) 0.0030(13) -0.0085(15) 0.0024(12)
C13 0.0331(17) 0.0174(13) 0.0319(16) -0.0019(13) -0.0062(14) 0.0005(12)
C14 0.0270(16) 0.0224(14) 0.0265(15) 0.0009(13) -0.0004(13) 0.0014(12)
C15 0.0269(16) 0.0194(13) 0.0277(14) 0.0000(13) -0.0005(14) -0.0013(12)
C16 0.0265(16) 0.0212(13) 0.0265(14) -0.0003(12) 0.0026(13) -0.0020(11)
C17 0.0297(16) 0.0220(13) 0.0272(15) 0.0006(13) -0.0020(14) -0.0011(12)
C18 0.0285(16) 0.0217(14) 0.0293(15) -0.0001(12) 0.0037(14) -0.0029(12)
C19 0.0348(18) 0.0208(14) 0.0389(17) -0.0005(15) -0.0010(16) -0.0021(13)
C20 0.043(2) 0.0209(15) 0.050(2) -0.0014(15) 0.0039(18) -0.0021(14)
C21 0.039(2) 0.0247(15) 0.049(2) -0.0039(14) 0.0037(18) -0.0108(14)
C22 0.0395(19) 0.0276(15) 0.0375(17) -0.0033(16) -0.0026(16) -0.0073(14)
C23 0.0262(16) 0.0238(14) 0.0259(14) -0.0037(12) 0.0008(13) 0.0003(12)
C24 0.0327(18) 0.0295(15) 0.0353(16) 0.0029(15) -0.0075(15) -0.0002(14)
C25 0.0383(19) 0.0395(18) 0.0358(18) -0.0010(17) -0.0148(17) -0.0026(15)
C26 0.049(2) 0.0271(15) 0.0366(17) -0.0079(17) -0.0059(18) -0.0080(14)
C27 0.058(3) 0.0234(15) 0.0428(19) 0.0013(16) -0.015(2) -0.0027(15)
O7 0.0524(18) 0.0479(16) 0.0623(19) 0.0030(15) -0.0015(16) -0.0140(14)

loop_
_atom_type_symbol
_atom_type_description
_atom_type_scat_dispersion_real
_atom_type_scat_dispersion_imag
_atom_type_scat_source
C C 0.0181 0.0091 'International Tables Vol C Tables 4.2.6.8 and 6.1.1.4'
H H 0.0000 0.0000 'International Tables Vol C Tables 4.2.6.8 and 6.1.1.4'
N N 0.0311 0.0180 'International Tables Vol C Tables 4.2.6.8 and 6.1.1.4'
O O 0.0492 0.0322 'International Tables Vol C Tables 4.2.6.8 and 6.1.1.4'

loop_
_geom_angle_atom_site_label_1
_geom_angle_atom_site_label_2
_geom_angle_atom_site_label_3
_geom_angle
C2 O1 C1 113.4(2)
C2 O2 C3 110.4(2)
C3 O3 C4 106.7(2)
C7 O4 C5 107.6(2)
C7 O5 C6 109.6(2)
C12 O6 C13 112.9(2)
C15 N1 N2 121.1(3)
C16 N2 N1 119.2(3)
C18 N3 C22 117.7(3)
C27 N4 C23 117.2(3)
O1 C1 C12 107.5(3)
O1 C1 C6 110.3(2)
C12 C1 C6 113.4(3)
O1 C1 H1 108.5
C12 C1 H1 108.5
C6 C1 H1 108.5
O1 C2 O2 111.0(3)
O1 C2 C4 114.3(3)
O2 C2 C4 103.7(3)
O1 C2 H2 109.2
O2 C2 H2 109.2
C4 C2 H2 109.2
O3 C3 O2 105.4(2)
O3 C3 C10 108.3(3)
O2 C3 C10 109.9(3)
O3 C3 C11 110.8(3)
O2 C3 C11 109.4(3)
C10 C3 C11 112.8(3)
O3 C4 C5 107.3(2)
O3 C4 C2 103.9(2)
C5 C4 C2 114.6(3)
O3 C4 H4 110.3
C5 C4 H4 110.3
C2 C4 H4 110.3
O4 C5 C4 107.2(2)
O4 C5 C6 104.1(2)
C4 C5 C6 113.2(3)
O4 C5 H5 110.7
C4 C5 H5 110.7
C6 C5 H5 110.7
O5 C6 C1 109.8(3)
O5 C6 C5 104.5(2)
C1 C6 C5 113.0(3)
O5 C6 H6 109.8
C1 C6 H6 109.8
C5 C6 H6 109.8
O5 C7 O4 106.1(2)
O5 C7 C8 109.6(4)
O4 C7 C8 108.4(3)
O5 C7 C9 109.3(3)
O4 C7 C9 110.9(3)
C8 C7 C9 112.3(3)
C7 C8 H8A 109.5
C7 C8 H8B 109.5
H8A C8 H8B 109.5
C7 C8 H8C 109.5
H8A C8 H8C 109.5
H8B C8 H8C 109.5
C7 C9 H9A 109.5
C7 C9 H9B 109.5
H9A C9 H9B 109.5
C7 C9 H9C 109.5
H9A C9 H9C 109.5
H9B C9 H9C 109.5
C3 C10 H10A 109.5
C3 C10 H10B 109.5
H10A C10 H10B 109.5
C3 C10 H10C 109.5
H10A C10 H10C 109.5
H10B C10 H10C 109.5
C3 C11 H11A 109.5
C3 C11 H11B 109.5
H11A C11 H11B 109.5
C3 C11 H11C 109.5
H11A C11 H11C 109.5
H11B C11 H11C 109.5
O6 C12 C1 107.7(2)
O6 C12 H12A 110.2
C1 C12 H12A 110.2
O6 C12 H12B 110.2
C1 C12 H12B 110.2
H12A C12 H12B 108.5
O6 C13 C14 107.7(2)
O6 C13 H13A 110.2
C14 C13 H13A 110.2
O6 C13 H13B 110.2
C14 C13 H13B 110.2
H13A C13 H13B 108.5
C17 C14 C15 116.4(3)
C17 C14 C13 118.5(3)
C15 C14 C13 125.1(3)
N1 C15 C14 121.9(3)
N1 C15 C23 113.5(3)
C14 C15 C23 124.6(3)
N2 C16 C17 121.9(3)
N2 C16 C18 117.5(3)
C17 C16 C18 120.5(3)
C14 C17 C16 119.3(3)
C14 C17 H17 120.3
C16 C17 H17 120.3
N3 C18 C19 122.9(3)
N3 C18 C16 115.1(3)
C19 C18 C16 122.0(3)
C20 C19 C18 118.5(3)
C20 C19 H19 120.8
C18 C19 H19 120.8
C21 C20 C19 119.1(3)
C21 C20 H20 120.5
C19 C20 H20 120.5
C20 C21 C22 118.3(3)
C20 C21 H21 120.8
C22 C21 H21 120.8
N3 C22 C21 123.5(3)
N3 C22 H22 118.2
C21 C22 H22 118.2
N4 C23 C24 122.6(3)
N4 C23 C15 116.6(3)
C24 C23 C15 120.8(3)
C25 C24 C23 118.7(3)
C25 C24 H24 120.7
C23 C24 H24 120.7
C24 C25 C26 119.5(3)
C24 C25 H25 120.3
C26 C25 H25 120.3
C27 C26 C25 117.7(3)
C27 C26 H26 121.2
C25 C26 H26 121.2
N4 C27 C26 124.4(3)
N4 C27 H27 117.8
C26 C27 H27 117.8
H7A O7 H7B 104(6)

loop_
_geom_bond_atom_site_label_1
_geom_bond_atom_site_label_2
_geom_bond_distance
O1 C2 1.403(4)
O1 C1 1.439(4)
O2 C2 1.425(4)
O2 C3 1.437(4)
O3 C3 1.428(4)
O3 C4 1.436(4)
O4 C7 1.419(4)
O4 C5 1.430(4)
O5 C7 1.418(4)
O5 C6 1.436(4)
O6 C12 1.416(4)
O6 C13 1.418(4)
N1 C15 1.339(4)
N1 N2 1.343(4)
N2 C16 1.339(4)
N3 C18 1.330(5)
N3 C22 1.337(5)
N4 C27 1.339(5)
N4 C23 1.341(4)
C1 C12 1.506(5)
C1 C6 1.510(5)
C1 H1 0.9800
C2 C4 1.519(5)
C2 H2 0.9800
C3 C10 1.508(5)
C3 C11 1.514(5)
C4 C5 1.517(4)
C4 H4 0.9800
C5 C6 1.525(4)
C5 H5 0.9800
C6 H6 0.9800
C7 C8 1.492(6)
C7 C9 1.512(5)
C8 H8A 0.9600
C8 H8B 0.9600
C8 H8C 0.9600
C9 H9A 0.9600
C9 H9B 0.9600
C9 H9C 0.9600
C10 H10A 0.9600
C10 H10B 0.9600
C10 H10C 0.9600
C11 H11A 0.9600
C11 H11B 0.9600
C11 H11C 0.9600
C12 H12A 0.9700
C12 H12B 0.9700
C13 C14 1.509(4)
C13 H13A 0.9700
C13 H13B 0.9700
C14 C17 1.377(4)
C14 C15 1.411(4)
C15 C23 1.493(4)
C16 C17 1.397(4)
C16 C18 1.488(4)
C17 H17 0.9300
C18 C19 1.394(5)
C19 C20 1.386(5)
C19 H19 0.9300
C20 C21 1.378(6)
C20 H20 0.9300
C21 C22 1.385(5)
C21 H21 0.9300
C22 H22 0.9300
C23 C24 1.388(5)
C24 C25 1.382(5)
C24 H24 0.9300
C25 C26 1.383(5)
C25 H25 0.9300
C26 C27 1.375(6)
C26 H26 0.9300
C27 H27 0.9300
O7 H7A 0.84(2)
O7 H7B 0.86(2)

loop_
_geom_contact_atom_site_label_1
_geom_contact_atom_site_label_2
_geom_contact_distance
_geom_contact_site_symmetry_2
_geom_contact_publ_flag
O1 O3 3.153(2) . yes
O1 O4 3.115(3) . yes
O1 O5 2.999(3) . yes
O1 O6 2.920(3) . yes
O3 O1 3.153(2) . yes
O3 C1 3.002(3) . yes
O7 O1 3.112(3) . yes
O7 O6 3.176(3) . yes
O7 N2 3.020(3) 4_545 yes
O2 H1 2.70 . yes
O2 H4 2.90 3_456 yes
O3 H1 2.54 . yes
O3 H2 2.51 3_556 yes
O5 H12B 2.70 . yes
O5 H12A 2.77 . yes
O6 H17 2.23 . yes
O7 H19 2.64 4_545 yes
N4 C13 2.776(3) . yes
N1 H24 2.44 . yes
N2 H19 2.56 . yes
N3 H17 2.46 . yes
N4 H13A 2.56 . yes
N4 H13B 2.54 . yes
C1 C3 3.485(3) . yes
C2 C4 3.538(4) 3_456 yes
C2 H4 2.96 3_456 yes
C3 H1 2.88 . yes
C4 H11A 2.84 . yes
C4 H2 2.83 3_556 yes
C4 H1 2.76 . yes
C5 H9A 2.85 . yes
C10 H1 2.93 . yes
H1 H10C 2.24 . yes
H2 H4 2.44 3_456 yes
H4 H11A 2.47 . yes
H5 H9A 2.56 . yes
H7A H19 2.20 4_545 yes
H7A N1 2.84(3) 4_545 yes
H7A N2 2.19(4) 4_545 yes
H7B O1 2.30(2) . yes
H7B O6 2.56(4) . yes
H8A H9C 2.55 . yes
H8B H9B 2.50 . yes
H8C H11C 2.48 3_456 yes
H10A H11C 2.53 . yes
H10B H11B 2.57 . yes
H12A H13B 2.26 . yes

loop_
_geom_hbond_atom_site_label_D
_geom_hbond_atom_site_label_H
_geom_hbond_atom_site_label_A
_geom_hbond_site_symmetry_A
_geom_hbond_distance_DH
_geom_hbond_distance_HA
_geom_hbond_distance_DA
_geom_hbond_angle_DHA
_geom_hbond_publ_flag
O7 H7A N2 4_545 0.84(2) 2.18(3) 3.019(4) 172(6) yes
O7 H7B O1 . 0.86(2) 2.30(3) 3.112(4) 157(6) yes
O7 H7B O6 . 0.86(2) 2.57(5) 3.176(5) 129(5) yes
C2 H2 O3 3_456 0.98 2.51 3.444(4) 160 yes
C12 H12A Cg 4_645 0.97 3.07 3.761(3) 130 yes

loop_
_geom_torsion_atom_site_label_1
_geom_torsion_atom_site_label_2
_geom_torsion_atom_site_label_3
_geom_torsion_atom_site_label_4
_geom_torsion
C15 N1 N2 C16 -1.1(5)
C2 O1 C1 C12 -167.7(2)
C2 O1 C1 C6 68.2(3)
C1 O1 C2 O2 81.1(3)
C1 O1 C2 C4 -35.8(3)
C3 O2 C2 O1 -115.1(3)
C3 O2 C2 C4 8.1(3)
C4 O3 C3 O2 -27.7(3)
C4 O3 C3 C10 -145.2(3)
C4 O3 C3 C11 90.5(3)
C2 O2 C3 O3 11.5(4)
C2 O2 C3 C10 128.0(3)
C2 O2 C3 C11 -107.7(3)
C3 O3 C4 C5 154.1(3)
C3 O3 C4 C2 32.4(3)
O1 C2 C4 O3 96.5(3)
O2 C2 C4 O3 -24.4(3)
O1 C2 C4 C5 -20.2(4)
O2 C2 C4 C5 -141.2(3)
C7 O4 C5 C4 147.7(3)
C7 O4 C5 C6 27.5(3)
O3 C4 C5 O4 175.2(2)
C2 C4 C5 O4 -70.0(3)
O3 C4 C5 C6 -70.5(3)
C2 C4 C5 C6 44.2(4)
C7 O5 C6 C1 -121.7(3)
C7 O5 C6 C5 -0.3(4)
O1 C1 C6 O5 76.1(3)
C12 C1 C6 O5 -44.5(4)
O1 C1 C6 C5 -40.1(3)
C12 C1 C6 C5 -160.7(3)
O4 C5 C6 O5 -16.4(3)
C4 C5 C6 O5 -132.5(3)
O4 C5 C6 C1 102.9(3)
C4 C5 C6 C1 -13.2(4)
C6 O5 C7 O4 17.2(4)
C6 O5 C7 C8 134.1(3)
C6 O5 C7 C9 -102.4(3)
C5 O4 C7 O5 -28.3(4)
C5 O4 C7 C8 -146.0(3)
C5 O4 C7 C9 90.3(3)
C13 O6 C12 C1 174.4(3)
O1 C1 C12 O6 77.8(3)
C6 C1 C12 O6 -160.1(3)
C12 O6 C13 C14 -161.7(3)
O6 C13 C14 C17 8.0(4)
O6 C13 C14 C15 -172.8(3)
N2 N1 C15 C14 3.9(5)
N2 N1 C15 C23 -175.6(3)
C17 C14 C15 N1 -3.3(5)
C13 C14 C15 N1 177.6(3)
C17 C14 C15 C23 176.1(3)
C13 C14 C15 C23 -3.0(5)
N1 N2 C16 C17 -2.2(5)
N1 N2 C16 C18 175.7(3)
C15 C14 C17 C16 0.0(5)
C13 C14 C17 C16 179.2(3)
N2 C16 C17 C14 2.7(5)
C18 C16 C17 C14 -175.2(3)
C22 N3 C18 C19 -0.8(5)
C22 N3 C18 C16 177.7(3)
N2 C16 C18 N3 -171.4(3)
C17 C16 C18 N3 6.5(4)
N2 C16 C18 C19 7.1(5)
C17 C16 C18 C19 -174.9(3)
N3 C18 C19 C20 0.9(5)
C16 C18 C19 C20 -177.5(3)
C18 C19 C20 C21 -0.5(5)
C19 C20 C21 C22 0.1(5)
C18 N3 C22 C21 0.4(5)
C20 C21 C22 N3 -0.1(6)
C27 N4 C23 C24 -0.9(5)
C27 N4 C23 C15 -178.8(3)
N1 C15 C23 N4 167.1(3)
C14 C15 C23 N4 -12.4(5)
N1 C15 C23 C24 -10.8(4)
C14 C15 C23 C24 169.7(3)
N4 C23 C24 C25 0.4(5)
C15 C23 C24 C25 178.2(3)
C23 C24 C25 C26 0.2(6)
C24 C25 C26 C27 -0.3(6)
C23 N4 C27 C26 0.8(6)
C25 C26 C27 N4 -0.3(7)

_cod_database_fobs_code 2243014
